data_2017140
loop_
_publ_author_name
'Eibl, Stefan'
'Fitch, Andrew'
'Brunelli, Michela'
'Evans, Alexander Dominic'
'Pattison, Philip'
'Plazanet, Marie'
'Johnson, Mark Robert'
'Alba-Simionesco, Christiane'
'Schober, Helmut'

_publ_section_title
;
 <i>trans</i>-Decahydronaphthalene (decalin) from powder diffraction
 data
;
_journal_coeditor_code SK3312
_journal_issue 6
_journal_name_full 'Acta Crystallographica Section C'
_journal_page_first o278
_journal_page_last o280
_journal_paper_doi 10.1107/S0108270109013365
_journal_volume 65
_journal_year 2009
_chemical_formula_iupac 'C10 H18'
_chemical_formula_moiety 'C10 H18'
_chemical_formula_sum 'C10 H18'
_chemical_formula_weight 138.25
_chemical_melting_point 242
_chemical_name_common trans-Decalin
_chemical_name_systematic
;
<i>trans</i>-Decahydronaphthalene
;
_space_group_crystal_system monoclinic
_space_group_IT_number 14
_space_group_name_Hall '-P 2yn'
_space_group_name_H-M_alt 'P 1 21/n 1'
_symmetry_space_group_name_Hall '-P 2yn'
_symmetry_space_group_name_H-M 'P 1 21/n 1'
_cell_angle_alpha 90.0
_cell_angle_beta 90.990(7)
_cell_angle_gamma 90.0
_cell_formula_units_Z 2
_cell_length_a 7.8101(5)
_cell_length_b 10.4690(12)
_cell_length_c 5.2638(3)
_cell_measurement_temperature 100
_cell_volume 430.32(6)
_computing_cell_refinement 'DASH (David <i>et al.</i>,  2006)'
_computing_data_collection 'ESRF: ID31 and BM01A (name of software?)'
_computing_data_reduction 'Fit2D (Hammersley <i>et al.</i>,  1996)'
_computing_molecular_graphics 'Mercury (Macrae et al., 2008)'
_computing_publication_material 'publCIF (Westrip, 2009)'
_computing_structure_refinement 'TOPAS (Coelho, 2000)'
_computing_structure_solution 'TOPAS (Coelho, 2000)'
_diffrn_ambient_temperature 100
_diffrn_measurement_device_type SNBL
_diffrn_radiation_monochromator none
_exptl_absorpt_coefficient_mu 0.026
_exptl_crystal_density_diffrn 1.067
_exptl_crystal_density_method 'not measured'
_pd_block_diffractogram_id tD
_pd_char_colour colourless
_pd_char_particle_morphology plate-like
_pd_instr_location ' ?'
_pd_meas_2theta_range_inc 0.02
_pd_meas_2theta_range_max 36
_pd_meas_2theta_range_min 0
_pd_meas_scan_method cont
_pd_prep_pressure 100
_pd_prep_temperature 293
_pd_proc_2theta_range_inc 0.02
_pd_proc_2theta_range_max 28.5
_pd_proc_2theta_range_min 2
_pd_proc_info_excluded_regions none
_pd_proc_ls_background_function 'square polynomial'
_pd_proc_ls_pref_orient_corr ' sph. harm. of order four (J\"arvinen, 1993)'
_pd_proc_ls_profile_function 'Thompson-Cox-Hastings (Thompson et al., 1987)'
_pd_proc_ls_prof_wR_factor 0.09291
_pd_spec_mounting ' in situ crystallised liquid in capillary'
_pd_spec_mount_mode transmission
_pd_spec_shape cylinder
_pd_spec_size_axial 10
_pd_spec_size_equat 0.5
_pd_spec_size_thick 0.5
_refine_ls_hydrogen_treatment mixed
_refine_ls_number_parameters 4
_cod_data_source_file sk3312.cif
_cod_data_source_block I
_cod_original_cell_volume 430.33(6)
_cod_database_code 2017140

loop_
_symmetry_equiv_pos_site_id
_symmetry_equiv_pos_as_xyz
1 x,y,z
2 -x+1/2,y+1/2,-z+1/2
3 -x,-y,-z
4 x+1/2,-y+1/2,z+1/2

loop_
_atom_site_type_symbol
_atom_site_label
_atom_site_fract_x
_atom_site_fract_y
_atom_site_fract_z
_atom_site_U_iso_or_equiv
_atom_site_occupancy
C C1 0.0821(4) 0.1533(3) 0.1730(11) 0.40(17) 1
C C2 -0.0156(2) 0.0269(3) 0.1338(2) 0.3950247 1
C C4 0.2085(3) -0.0442(5) -0.1779(9) 0.3950247 1
C C5 0.3055(3) 0.0819(6) -0.1382(10) 0.3950247 1
C C6 0.2744(4) 0.1358(4) 0.1283(11) 0.3950247 1
H H3 0.0374(6) 0.21675(12) 0.0582(16) 0.3950247 1
H H4 0.0651(7) 0.1845(7) 0.3422(14) 0.3950247 1
H H5 0.0276(4) -0.0335(5) 0.2562(3) 0.3950247 1
H H7 0.2537(3) -0.1075(4) -0.0631(14) 0.3950247 1
H H8 0.2267(6) -0.0749(8) -0.3471(12) 0.3950247 1
H H9 0.4259(4) 0.0687(7) -0.1615(14) 0.3950247 1
H H10 0.2682(6) 0.1429(7) -0.2636(11) 0.3950247 1
H H11 0.3216(4) 0.0786(6) 0.2537(10) 0.3950247 1
H H12 0.3326(6) 0.2160(5) 0.1487(16) 0.3950247 1

loop_
_atom_type_symbol
_atom_type_description
_atom_type_scat_dispersion_real
_atom_type_scat_dispersion_imag
_atom_type_scat_source
H H 0.0000 0.0000 'International Tables Vol C Tables 4.2.6.8 and 6.1.1.4'
C C 0.0033 0.0016 'International Tables Vol C Tables 4.2.6.8 and 6.1.1.4'

loop_
_diffrn_radiation_type
_diffrn_radiation_wavelength
Synchrotron 0.6940(10)

loop_
_geom_angle_atom_site_label_1
_geom_angle_atom_site_label_2
_geom_angle_atom_site_label_3
_geom_angle_site_symmetry_1
_geom_angle_site_symmetry_2
_geom_angle_site_symmetry_3
_geom_angle
_geom_angle_publ_flag
C2 C1 C6 . . . 111.2(3) no
C1 C2 C2 . . 3_555 110.6(3) no
C1 C2 C4 . . 3_555 111.3(3) no
C2 C2 C4 3_555 . 3_555 110.6(2) no
C2 C4 C5 3_555 . . 111.1(3) no
C4 C5 C6 . . . 110.8(4) no
C1 C6 C5 . . . 110.8(4) no
C2 C1 H3 . . . 109.7(4) no
C2 C1 H4 . . . 109.9(5) no
C6 C1 H3 . . . 109.4(5) no
C6 C1 H4 . . . 109.5(5) no
H3 C1 H4 . . . 107.1(7) no
C1 C2 H5 . . . 108.0(3) no
C2 C2 H5 3_555 . . 108.3(3) no
C4 C2 H5 3_555 . . 108.1(3) no
C5 C4 H7 . . . 109.4(4) no
C5 C4 H8 . . . 109.5(6) no
H7 C4 H8 . . . 107.1(7) no
C2 C4 H7 3_555 . . 109.7(4) no
C2 C4 H8 3_555 . . 109.9(4) no
C4 C5 H9 . . . 109.9(7) no
C4 C5 H10 . . . 109.6(5) no
C6 C5 H9 . . . 109.9(6) no
C6 C5 H10 . . . 109.4(6) no
H9 C5 H10 . . . 107.1(7) no
C1 C6 H11 . . . 109.5(5) no
C1 C6 H12 . . . 109.9(5) no
C5 C6 H11 . . . 109.5(5) no
C5 C6 H12 . . . 110.0(7) no
H11 C6 H12 . . . 107.1(7) no

loop_
_geom_bond_atom_site_label_1
_geom_bond_atom_site_label_2
_geom_bond_site_symmetry_1
_geom_bond_site_symmetry_2
_geom_bond_distance
_geom_bond_publ_flag
C1 C2 . . 1.540(4) no
C1 C6 . . 1.535(5) no
C2 C2 . 3_555 1.540(2) no
C2 C4 . 3_555 1.539(3) no
C4 C5 . . 1.535(7) no
C5 C6 . . 1.535(8) no
C1 H3 . . 0.960(7) no
C1 H4 . . 0.960(9) no
C2 H5 . . 0.960(4) no
C4 H7 . . 0.960(7) no
C4 H8 . . 0.960(8) no
C5 H9 . . 0.960(4) no
C5 H10 . . 0.960(9) no
C6 H11 . . 0.960(7) no
C6 H12 . . 0.960(7) no

loop_
_geom_contact_atom_site_label_1
_geom_contact_atom_site_label_2
_geom_contact_distance
_geom_contact_site_symmetry_1
_geom_contact_site_symmetry_2
_geom_contact_publ_flag
C5 H9 3.043(7) . 3_655 no
H3 H5 2.578(7) . 3_555 no
H3 H7 2.546(5) . 3_555 no
H4 H8 2.552(8) . 3_555 no
H5 H7 2.578(6) . . no
H5 H11 2.579(5) . . no
H5 H3 2.578(7) . 3_555 no
H5 H10 2.579(6) . 3_555 no
H7 H5 2.578(6) . . no
H7 H3 2.546(5) . 3_555 no
H8 H4 2.552(8) . 3_555 no
H9 C5 3.043(7) . 3_655 no
H9 H9 2.496(9) . 3_655 no
H9 H11 2.557(7) . 3_655 no
H10 H5 2.579(6) . 3_555 no
H11 H5 2.579(5) . . no
H11 H9 2.557(7) . 3_655 no

loop_
_geom_torsion_atom_site_label_1
_geom_torsion_atom_site_label_2
_geom_torsion_atom_site_label_3
_geom_torsion_atom_site_label_4
_geom_torsion_site_symmetry_1
_geom_torsion_site_symmetry_2
_geom_torsion_site_symmetry_3
_geom_torsion_site_symmetry_4
_geom_torsion
_geom_torsion_publ_flag
C6 C1 C2 C2 . . . 3_555 -56.6(4) no
C6 C1 C2 C4 . . . 3_555 -179.9(4) no
C2 C1 C6 C5 . . . . 56.6(5) no
C1 C2 C2 C4 . . 3_555 . 56.3(3) no
C1 C2 C2 C1 . . 3_555 3_555 180.0(2) no
C4 C2 C2 C4 3_555 . 3_555 . 180.0(3) no
C1 C2 C4 C5 . . 3_555 3_555 179.9(4) no
C2 C4 C5 C6 3_555 . . . 56.6(4) no
C4 C5 C6 C1 . . . . -56.4(5) no
